data_2217948
loop_
_publ_author_name
'Lin, Jian-Li'
'Wang, Yuan-Yuan'

_publ_section_title
;(Heptanedioato-\k^2^<i>O</i>,<i>O</i>')bis(1,10-phenanthroline-\k^2^<i>N</i>,<i>N</i>')zinc(II)
 hexahydrate
;
_journal_coeditor_code IS2271
_journal_issue 4
_journal_name_full 'Acta Crystallographica Section E'
_journal_page_first m527
_journal_page_last m528
_journal_paper_doi 10.1107/S1600536808006004
_journal_volume 64
_journal_year 2008
_chemical_formula_iupac '[Zn (C7 H10 O4) (C12 H8 N2)2], 6H2 O'
_chemical_formula_moiety 'C31 H26 N4 O4 Zn, 6(H2 O)'
_chemical_formula_sum 'C31 H38 N4 O10 Zn'
_chemical_formula_weight 692.02
_chemical_melting_point 163
_chemical_name_systematic
;(Heptanedioato-\k^2^O,O')bis(1,10-phenanthroline-\k^2^N,N')zinc(II)
 hexahydrate
;
_space_group_IT_number 14
_symmetry_cell_setting monoclinic
_symmetry_space_group_name_Hall '-P 2yn'
_symmetry_space_group_name_H-M 'P 1 21/n 1'
_atom_sites_solution_hydrogens geom
_atom_sites_solution_primary direct
_atom_sites_solution_secondary difmap
_audit_creation_method SHELXL-97
_cell_angle_alpha 90.00
_cell_angle_beta 96.48(3)
_cell_angle_gamma 90.00
_cell_formula_units_Z 4
_cell_length_a 9.2050(18)
_cell_length_b 21.241(4)
_cell_length_c 16.598(3)
_cell_measurement_reflns_used 25
_cell_measurement_temperature 296(2)
_cell_measurement_theta_max 12.5
_cell_measurement_theta_min 5
_cell_volume 3224.6(11)
_computing_cell_refinement 'XSCANS (Siemens, 1996)'
_computing_data_collection 'XSCANS (Siemens, 1996)'
_computing_data_reduction 'XSCANS (Siemens, 1996)'
_computing_molecular_graphics 'SHELXTL (Sheldrick, 2008)'
_computing_publication_material 'SHELXTL (Sheldrick, 2008)'
_computing_structure_refinement 'SHELXL97 (Sheldrick, 2008)'
_computing_structure_solution 'SHELXS97 (Sheldrick, 2008)'
_diffrn_ambient_temperature 296(2)
_diffrn_measured_fraction_theta_full 1.000
_diffrn_measured_fraction_theta_max 1.000
_diffrn_measurement_device_type 'Bruker P4'
_diffrn_measurement_method \q/2\q
_diffrn_radiation_monochromator graphite
_diffrn_radiation_source 'fine-focus sealed tube'
_diffrn_radiation_type MoK\a
_diffrn_radiation_wavelength 0.71073
_diffrn_reflns_av_R_equivalents 0.0425
_diffrn_reflns_av_sigmaI/netI 0.1031
_diffrn_reflns_limit_h_max 1
_diffrn_reflns_limit_h_min -11
_diffrn_reflns_limit_k_max 27
_diffrn_reflns_limit_k_min -1
_diffrn_reflns_limit_l_max 21
_diffrn_reflns_limit_l_min -21
_diffrn_reflns_number 9226
_diffrn_reflns_theta_full 27.50
_diffrn_reflns_theta_max 27.50
_diffrn_reflns_theta_min 1.56
_diffrn_standards_decay_% no
_diffrn_standards_interval_count 97
_diffrn_standards_number 3
_exptl_absorpt_coefficient_mu 0.824
_exptl_absorpt_correction_T_max 0.834
_exptl_absorpt_correction_T_min 0.697
_exptl_absorpt_correction_type psi-scan
_exptl_absorpt_process_details '(North <i>et al</i>., 1968)'
_exptl_crystal_colour colourless
_exptl_crystal_density_diffrn 1.425
_exptl_crystal_density_method 'not measured'
_exptl_crystal_description block
_exptl_crystal_F_000 1448
_exptl_crystal_size_max 0.430
_exptl_crystal_size_mid 0.260
_exptl_crystal_size_min 0.220
_refine_diff_density_max 0.336
_refine_diff_density_min -0.288
_refine_ls_extinction_coef 0.00132(18)
_refine_ls_extinction_expression Fc^*^=kFc[1+0.001xFc^2^\l^3^/sin(2\q)]^-1/4^
_refine_ls_extinction_method 'SHELXL97 (Sheldrick, 2008)'
_refine_ls_goodness_of_fit_ref 1.011
_refine_ls_hydrogen_treatment mixed
_refine_ls_matrix_type full
_refine_ls_number_parameters 453
_refine_ls_number_reflns 7393
_refine_ls_number_restraints 18
_refine_ls_restrained_S_all 1.010
_refine_ls_R_factor_all 0.1350
_refine_ls_R_factor_gt 0.0591
_refine_ls_shift/su_max 0.001
_refine_ls_shift/su_mean 0.000
_refine_ls_structure_factor_coef Fsqd
_refine_ls_weighting_details 'calc w=1/[\s^2^(Fo^2^)+(0.0346P)^2^+1.0334P] where P=(Fo^2^+2Fc^2^)/3'
_refine_ls_weighting_scheme calc
_refine_ls_wR_factor_gt 0.0975
_refine_ls_wR_factor_ref 0.1167
_reflns_number_gt 3956
_reflns_number_total 7393
_reflns_threshold_expression I>2\s(I)
_cod_data_source_file is2271.cif
_cod_data_source_block I
_cod_original_sg_symbol_H-M 'P 21/n'
_cod_database_code 2217948
_cod_database_fobs_code 2217948

loop_
_symmetry_equiv_pos_as_xyz
'x, y, z'
'-x+1/2, y+1/2, -z+1/2'
'-x, -y, -z'
'x-1/2, -y-1/2, z-1/2'

loop_
_atom_site_type_symbol
_atom_site_label
_atom_site_fract_x
_atom_site_fract_y
_atom_site_fract_z
_atom_site_U_iso_or_equiv
_atom_site_adp_type
_atom_site_calc_flag
_atom_site_refinement_flags
_atom_site_occupancy
Zn Zn 0.45796(4) 0.04742(2) 0.72867(2) 0.03662(14) Uani d . 1
N N1 0.6065(3) 0.00835(14) 0.82659(17) 0.0385(7) Uani d . 1
N N2 0.4468(3) 0.11526(14) 0.82373(17) 0.0396(7) Uani d . 1
C C1 0.6859(4) -0.04345(19) 0.8282(2) 0.0484(9) Uani d . 1
H H1 0.6865 -0.0662 0.7804 0.058 Uiso calc R 1
C C2 0.7686(5) -0.0660(2) 0.8973(3) 0.0619(12) Uani d . 1
H H2 0.8243 -0.1024 0.8952 0.074 Uiso calc R 1
C C3 0.7668(5) -0.0338(2) 0.9682(3) 0.0629(12) Uani d . 1
H H3 0.8202 -0.0486 1.0153 0.075 Uiso calc R 1
C C4 0.6848(4) 0.02125(19) 0.9703(2) 0.0486(10) Uani d . 1
C C5 0.6771(5) 0.0579(2) 1.0425(2) 0.0644(13) Uani d . 1
H H5 0.7280 0.0448 1.0911 0.077 Uiso calc R 1
C C6 0.5972(5) 0.1109(2) 1.0404(2) 0.0654(13) Uani d . 1
H H6 0.5950 0.1339 1.0878 0.079 Uiso calc R 1
C C7 0.5155(4) 0.13299(19) 0.9674(2) 0.0478(10) Uani d . 1
C C8 0.4325(5) 0.1880(2) 0.9616(3) 0.0614(12) Uani d . 1
H H8 0.4282 0.2131 1.0072 0.074 Uiso calc R 1
C C9 0.3580(5) 0.20512(19) 0.8897(3) 0.0575(11) Uani d . 1
H H9 0.3010 0.2414 0.8859 0.069 Uiso calc R 1
C C10 0.3680(4) 0.16756(19) 0.8216(2) 0.0513(10) Uani d . 1
H H10 0.3171 0.1798 0.7725 0.062 Uiso calc R 1
C C11 0.5207(4) 0.09748(17) 0.8962(2) 0.0405(9) Uani d . 1
C C12 0.6062(4) 0.04080(17) 0.8974(2) 0.0394(9) Uani d . 1
N N3 0.5138(3) -0.02261(14) 0.64572(17) 0.0359(7) Uani d . 1
N N4 0.5801(3) 0.10061(13) 0.65101(16) 0.0339(7) Uani d . 1
C C13 0.4767(4) -0.08320(19) 0.6419(2) 0.0479(10) Uani d . 1
H H13 0.4083 -0.0977 0.6747 0.058 Uiso calc R 1
C C14 0.5360(4) -0.12543(18) 0.5911(2) 0.0474(10) Uani d . 1
H H14 0.5051 -0.1671 0.5891 0.057 Uiso calc R 1
C C15 0.6391(4) -0.10603(18) 0.5445(2) 0.0455(10) Uani d . 1
H H15 0.6815 -0.1345 0.5115 0.055 Uiso calc R 1
C C16 0.6810(4) -0.04252(17) 0.54645(18) 0.0357(8) Uani d . 1
C C17 0.7875(4) -0.01760(19) 0.4982(2) 0.0458(10) Uani d . 1
H H17 0.8350 -0.0444 0.4654 0.055 Uiso calc R 1
C C18 0.8192(4) 0.0444(2) 0.4999(2) 0.0451(9) Uani d . 1
H H18 0.8873 0.0599 0.4676 0.054 Uiso calc R 1
C C19 0.7503(4) 0.08676(17) 0.5505(2) 0.0366(8) Uani d . 1
C C20 0.7791(4) 0.15174(18) 0.5536(2) 0.0471(10) Uani d . 1
H H20 0.8472 0.1691 0.5227 0.057 Uiso calc R 1
C C21 0.7055(5) 0.18921(19) 0.6029(2) 0.0542(11) Uani d . 1
H H21 0.7200 0.2326 0.6036 0.065 Uiso calc R 1
C C22 0.6091(4) 0.16208(17) 0.6518(2) 0.0444(9) Uani d . 1
H H22 0.5632 0.1879 0.6865 0.053 Uiso calc R 1
C C23 0.6491(3) 0.06355(16) 0.60015(19) 0.0320(8) Uani d . 1
C C24 0.6144(3) -0.00242(16) 0.59791(18) 0.0293(8) Uani d . 1
O O1 0.2329(3) 0.07270(12) 0.68624(14) 0.0445(6) Uani d . 1
O O2 0.2732(3) -0.01112(12) 0.76159(15) 0.0468(7) Uani d . 1
C C25 0.1853(4) 0.02656(18) 0.7233(2) 0.0386(9) Uani d . 1
C C26 0.0227(4) 0.01661(18) 0.7220(2) 0.0451(10) Uani d . 1
H H26A 0.0056 -0.0170 0.7594 0.054 Uiso calc R 1
H H26B -0.0172 0.0034 0.6680 0.054 Uiso calc R 1
C C27 -0.0573(4) 0.07532(18) 0.7449(2) 0.0463(10) Uani d . 1
H H27A -0.1616 0.0672 0.7362 0.056 Uiso calc R 1
H H27B -0.0365 0.1091 0.7086 0.056 Uiso calc R 1
C C28 -0.0188(4) 0.09761(17) 0.8318(2) 0.0427(9) Uani d . 1
H H28A -0.0387 0.0641 0.8687 0.051 Uiso calc R 1
H H28B 0.0849 0.1070 0.8408 0.051 Uiso calc R 1
C C29 -0.1048(4) 0.15551(18) 0.8501(2) 0.0474(10) Uani d . 1
H H29A -0.0795 0.1893 0.8149 0.057 Uiso calc R 1
H H29B -0.2079 0.1466 0.8365 0.057 Uiso calc R 1
C C30 -0.0816(4) 0.17858(18) 0.9365(2) 0.0497(10) Uani d . 1
H H30A 0.0187 0.1929 0.9476 0.060 Uiso calc R 1
H H30B -0.0934 0.1431 0.9720 0.060 Uiso calc R 1
C C31 -0.1816(4) 0.23129(17) 0.9587(2) 0.0424(9) Uani d . 1
O O3 -0.1667(3) 0.24772(12) 1.03240(15) 0.0561(7) Uani d . 1
O O4 -0.2700(3) 0.25491(12) 0.90506(16) 0.0518(7) Uani d . 1
O O5 0.0621(4) 0.29022(19) 0.7220(3) 0.0979(13) Uani d D 1
H H5A -0.029(2) 0.294(2) 0.722(3) 0.117 Uiso d D 1
H H5B 0.082(5) 0.2586(18) 0.695(3) 0.117 Uiso d D 1
O O6 0.5105(4) 0.35021(17) 0.9056(2) 0.0760(10) Uani d D 1
H H6A 0.577(4) 0.3225(18) 0.908(2) 0.091 Uiso d D 1
H H6B 0.463(4) 0.351(2) 0.8597(16) 0.091 Uiso d D 1
O O7 0.3106(3) 0.36089(15) 0.7516(2) 0.0664(9) Uani d D 1
H H7A 0.234(3) 0.3389(15) 0.740(3) 0.080 Uiso d D 1
H H7B 0.286(4) 0.3996(9) 0.744(3) 0.080 Uiso d D 1
O O8 0.7737(3) 0.30601(17) 0.75204(18) 0.0672(9) Uani d D 1
H H8A 0.694(3) 0.312(2) 0.7220(19) 0.081 Uiso d D 1
H H8B 0.754(4) 0.289(2) 0.7958(15) 0.081 Uiso d D 1
O O9 0.5085(3) 0.31376(16) 0.65131(18) 0.0663(9) Uani d D 1
H H9A 0.453(4) 0.3297(19) 0.683(2) 0.080 Uiso d D 1
H H9B 0.456(4) 0.2967(19) 0.6116(18) 0.080 Uiso d D 1
O O10 0.1348(4) 0.19689(15) 0.6205(2) 0.0749(10) Uani d D 1
H H10A 0.196(4) 0.2109(18) 0.589(2) 0.090 Uiso d D 1
H H10B 0.166(5) 0.1614(13) 0.638(3) 0.090 Uiso d D 1

loop_
_atom_site_aniso_label
_atom_site_aniso_U_11
_atom_site_aniso_U_22
_atom_site_aniso_U_33
_atom_site_aniso_U_12
_atom_site_aniso_U_13
_atom_site_aniso_U_23
Zn 0.0340(2) 0.0411(3) 0.0360(2) 0.0035(2) 0.00918(16) -0.0029(2)
N1 0.0361(17) 0.0382(18) 0.0412(18) -0.0007(15) 0.0050(14) -0.0012(15)
N2 0.0360(17) 0.0397(18) 0.0446(19) -0.0014(15) 0.0117(15) -0.0034(15)
C1 0.050(2) 0.044(2) 0.050(2) 0.005(2) 0.0023(19) 0.003(2)
C2 0.055(3) 0.059(3) 0.070(3) 0.017(2) -0.001(2) 0.016(2)
C3 0.062(3) 0.069(3) 0.055(3) -0.002(3) -0.008(2) 0.016(2)
C4 0.049(2) 0.052(3) 0.043(2) -0.011(2) -0.0036(19) 0.006(2)
C5 0.071(3) 0.080(4) 0.041(2) -0.012(3) -0.001(2) 0.003(2)
C6 0.081(3) 0.076(3) 0.040(3) -0.023(3) 0.010(2) -0.019(2)
C7 0.053(2) 0.048(3) 0.044(2) -0.014(2) 0.012(2) -0.0103(19)
C8 0.072(3) 0.050(3) 0.066(3) -0.006(2) 0.020(3) -0.029(2)
C9 0.056(3) 0.041(2) 0.078(3) 0.006(2) 0.018(2) -0.015(2)
C10 0.047(2) 0.048(3) 0.060(3) 0.002(2) 0.010(2) -0.006(2)
C11 0.038(2) 0.043(2) 0.041(2) -0.0112(19) 0.0085(18) -0.0016(18)
C12 0.041(2) 0.040(2) 0.038(2) -0.0066(19) 0.0083(17) 0.0002(18)
N3 0.0355(17) 0.0338(17) 0.0385(17) 0.0038(14) 0.0044(14) -0.0020(13)
N4 0.0336(16) 0.0360(18) 0.0329(16) 0.0057(14) 0.0078(13) -0.0007(14)
C13 0.043(2) 0.049(3) 0.053(3) -0.002(2) 0.010(2) 0.004(2)
C14 0.050(2) 0.037(2) 0.054(2) 0.003(2) 0.000(2) -0.005(2)
C15 0.051(2) 0.045(2) 0.039(2) 0.010(2) 0.0009(19) -0.0086(18)
C16 0.0365(19) 0.044(2) 0.0256(17) 0.0073(19) -0.0020(15) -0.0029(17)
C17 0.054(2) 0.053(3) 0.033(2) 0.011(2) 0.0116(18) -0.0075(18)
C18 0.047(2) 0.058(3) 0.0324(19) 0.006(2) 0.0126(17) 0.003(2)
C19 0.035(2) 0.045(2) 0.0300(19) 0.0011(18) 0.0048(16) 0.0051(17)
C20 0.051(2) 0.047(2) 0.045(2) 0.000(2) 0.0145(19) 0.005(2)
C21 0.066(3) 0.036(2) 0.063(3) -0.006(2) 0.020(2) 0.002(2)
C22 0.050(2) 0.037(2) 0.047(2) 0.0023(19) 0.0128(19) -0.0064(18)
C23 0.0281(18) 0.040(2) 0.0274(18) 0.0062(16) 0.0009(15) 0.0012(15)
C24 0.0280(18) 0.036(2) 0.0229(17) 0.0040(16) 0.0006(14) -0.0008(15)
O1 0.0456(15) 0.0491(16) 0.0402(14) -0.0004(13) 0.0104(12) -0.0003(13)
O2 0.0367(14) 0.0506(17) 0.0530(16) 0.0073(13) 0.0044(12) -0.0009(13)
C25 0.038(2) 0.047(2) 0.033(2) -0.0004(19) 0.0100(17) -0.0141(18)
C26 0.033(2) 0.053(2) 0.050(2) -0.0004(19) 0.0042(17) -0.013(2)
C27 0.037(2) 0.055(2) 0.046(2) 0.0071(19) 0.0028(18) -0.0063(19)
C28 0.034(2) 0.051(2) 0.043(2) 0.0076(19) 0.0055(17) -0.0003(19)
C29 0.045(2) 0.045(2) 0.053(2) 0.0041(19) 0.0102(19) -0.003(2)
C30 0.049(2) 0.051(3) 0.049(2) 0.009(2) 0.0070(19) -0.004(2)
C31 0.046(2) 0.032(2) 0.052(3) 0.0022(19) 0.018(2) -0.0001(19)
O3 0.075(2) 0.0500(17) 0.0447(17) 0.0128(16) 0.0137(15) -0.0042(14)
O4 0.0510(17) 0.0512(17) 0.0543(17) 0.0130(14) 0.0110(14) 0.0012(14)
O5 0.076(2) 0.083(3) 0.145(4) -0.020(2) 0.054(3) -0.036(2)
O6 0.073(2) 0.078(2) 0.077(2) 0.0225(19) 0.0106(18) -0.023(2)
O7 0.0578(19) 0.060(2) 0.083(2) 0.0079(16) 0.0120(18) -0.0120(19)
O8 0.055(2) 0.095(3) 0.0522(18) 0.0039(19) 0.0068(15) 0.0066(18)
O9 0.0517(19) 0.083(2) 0.064(2) 0.0020(17) 0.0033(15) -0.0208(17)
O10 0.087(2) 0.059(2) 0.085(2) 0.0016(19) 0.042(2) 0.0066(18)

loop_
_atom_type_symbol
_atom_type_description
_atom_type_scat_dispersion_real
_atom_type_scat_dispersion_imag
_atom_type_scat_source
C C 0.0033 0.0016 'International Tables Vol C Tables 4.2.6.8 and 6.1.1.4'
H H 0.0000 0.0000 'International Tables Vol C Tables 4.2.6.8 and 6.1.1.4'
N N 0.0061 0.0033 'International Tables Vol C Tables 4.2.6.8 and 6.1.1.4'
O O 0.0106 0.0060 'International Tables Vol C Tables 4.2.6.8 and 6.1.1.4'
Zn Zn 0.2839 1.4301 'International Tables Vol C Tables 4.2.6.8 and 6.1.1.4'

loop_
_geom_angle_atom_site_label_1
_geom_angle_atom_site_label_2
_geom_angle_atom_site_label_3
_geom_angle
_geom_angle_publ_flag
N4 Zn N3 78.26(11) y
N4 Zn N2 99.28(11) y
N3 Zn N2 168.21(11) y
N4 Zn N1 109.01(11) y
N3 Zn N1 92.26(11) y
N2 Zn N1 77.55(11) y
N4 Zn O1 102.80(10) y
N3 Zn O1 104.68(10) y
N2 Zn O1 87.11(10) y
N1 Zn O1 146.42(10) y
N4 Zn O2 156.42(10) y
N3 Zn O2 90.89(10) y
N2 Zn O2 95.35(10) y
N1 Zn O2 92.10(10) y
O1 Zn O2 59.45(9) y
N4 Zn C25 131.21(12) ?
N3 Zn C25 99.51(11) ?
N2 Zn C25 90.80(11) ?
N1 Zn C25 119.78(12) ?
O1 Zn C25 29.77(10) ?
O2 Zn C25 29.69(10) ?
C1 N1 C12 117.3(3) ?
C1 N1 Zn 129.5(3) ?
C12 N1 Zn 113.0(2) ?
C10 N2 C11 118.2(3) ?
C10 N2 Zn 127.9(3) ?
C11 N2 Zn 113.6(2) ?
N1 C1 C2 123.8(4) ?
N1 C1 H1 118.1 ?
C2 C1 H1 118.1 ?
C3 C2 C1 118.8(4) ?
C3 C2 H2 120.6 ?
C1 C2 H2 120.6 ?
C2 C3 C4 120.1(4) ?
C2 C3 H3 120.0 ?
C4 C3 H3 120.0 ?
C3 C4 C12 117.1(4) ?
C3 C4 C5 123.5(4) ?
C12 C4 C5 119.3(4) ?
C6 C5 C4 120.7(4) ?
C6 C5 H5 119.6 ?
C4 C5 H5 119.6 ?
C5 C6 C7 122.1(4) ?
C5 C6 H6 118.9 ?
C7 C6 H6 118.9 ?
C8 C7 C11 117.5(4) ?
C8 C7 C6 124.5(4) ?
C11 C7 C6 118.0(4) ?
C9 C8 C7 120.3(4) ?
C9 C8 H8 119.8 ?
C7 C8 H8 119.8 ?
C8 C9 C10 119.1(4) ?
C8 C9 H9 120.5 ?
C10 C9 H9 120.5 ?
N2 C10 C9 123.0(4) ?
N2 C10 H10 118.5 ?
C9 C10 H10 118.5 ?
N2 C11 C7 122.0(4) ?
N2 C11 C12 117.5(3) ?
C7 C11 C12 120.5(3) ?
N1 C12 C4 122.9(4) ?
N1 C12 C11 117.7(3) ?
C4 C12 C11 119.3(3) ?
C13 N3 C24 117.8(3) ?
C13 N3 Zn 128.8(3) ?
C24 N3 Zn 112.9(2) ?
C22 N4 C23 117.7(3) ?
C22 N4 Zn 129.3(2) ?
C23 N4 Zn 112.6(2) ?
N3 C13 C14 122.6(4) ?
N3 C13 H13 118.7 ?
C14 C13 H13 118.7 ?
C15 C14 C13 120.0(4) ?
C15 C14 H14 120.0 ?
C13 C14 H14 120.0 ?
C14 C15 C16 119.2(3) ?
C14 C15 H15 120.4 ?
C16 C15 H15 120.4 ?
C24 C16 C15 117.5(3) ?
C24 C16 C17 119.4(3) ?
C15 C16 C17 123.0(3) ?
C18 C17 C16 120.5(3) ?
C18 C17 H17 119.8 ?
C16 C17 H17 119.8 ?
C17 C18 C19 121.3(3) ?
C17 C18 H18 119.4 ?
C19 C18 H18 119.4 ?
C23 C19 C20 117.3(3) ?
C23 C19 C18 119.6(3) ?
C20 C19 C18 123.1(3) ?
C21 C20 C19 119.2(4) ?
C21 C20 H20 120.4 ?
C19 C20 H20 120.4 ?
C20 C21 C22 119.8(4) ?
C20 C21 H21 120.1 ?
C22 C21 H21 120.1 ?
N4 C22 C21 122.6(3) ?
N4 C22 H22 118.7 ?
C21 C22 H22 118.7 ?
N4 C23 C19 123.3(3) ?
N4 C23 C24 117.5(3) ?
C19 C23 C24 119.2(3) ?
N3 C24 C16 122.8(3) ?
N3 C24 C23 117.3(3) ?
C16 C24 C23 119.9(3) ?
C25 O1 Zn 91.2(2) ?
C25 O2 Zn 89.2(2) ?
O2 C25 O1 120.1(3) ?
O2 C25 C26 119.9(3) ?
O1 C25 C26 120.0(4) ?
O2 C25 Zn 61.09(19) ?
O1 C25 Zn 59.01(18) ?
C26 C25 Zn 177.7(3) ?
C25 C26 C27 112.9(3) ?
C25 C26 H26A 109.0 ?
C27 C26 H26A 109.0 ?
C25 C26 H26B 109.0 ?
C27 C26 H26B 109.0 ?
H26A C26 H26B 107.8 ?
C26 C27 C28 115.2(3) ?
C26 C27 H27A 108.5 ?
C28 C27 H27A 108.5 ?
C26 C27 H27B 108.5 ?
C28 C27 H27B 108.5 ?
H27A C27 H27B 107.5 ?
C29 C28 C27 111.8(3) ?
C29 C28 H28A 109.2 ?
C27 C28 H28A 109.2 ?
C29 C28 H28B 109.2 ?
C27 C28 H28B 109.2 ?
H28A C28 H28B 107.9 ?
C30 C29 C28 115.8(3) ?
C30 C29 H29A 108.3 ?
C28 C29 H29A 108.3 ?
C30 C29 H29B 108.3 ?
C28 C29 H29B 108.3 ?
H29A C29 H29B 107.4 ?
C29 C30 C31 116.5(3) ?
C29 C30 H30A 108.2 ?
C31 C30 H30A 108.2 ?
C29 C30 H30B 108.2 ?
C31 C30 H30B 108.2 ?
H30A C30 H30B 107.3 ?
O4 C31 O3 124.9(3) ?
O4 C31 C30 119.2(3) ?
O3 C31 C30 115.8(4) ?
H5A O5 H5B 111(3) ?
H6A O6 H6B 111(3) ?
H7A O7 H7B 107(3) ?
H8A O8 H8B 108(3) ?
H9A O9 H9B 108(3) ?
H10A O10 H10B 107(3) ?

loop_
_geom_bond_atom_site_label_1
_geom_bond_atom_site_label_2
_geom_bond_distance
_geom_bond_publ_flag
Zn N4 2.128(3) y
Zn N3 2.129(3) y
Zn N2 2.148(3) y
Zn N1 2.167(3) y
Zn O1 2.178(3) y
Zn O2 2.224(3) y
Zn C25 2.540(4) ?
N1 C1 1.320(4) ?
N1 C12 1.363(4) ?
N2 C10 1.325(5) ?
N2 C11 1.367(4) ?
C1 C2 1.388(5) ?
C1 H1 0.9300 ?
C2 C3 1.363(6) ?
C2 H2 0.9300 ?
C3 C4 1.395(6) ?
C3 H3 0.9300 ?
C4 C12 1.400(5) ?
C4 C5 1.438(6) ?
C5 C6 1.341(6) ?
C5 H5 0.9300 ?
C6 C7 1.431(6) ?
C6 H6 0.9300 ?
C7 C8 1.393(6) ?
C7 C11 1.408(5) ?
C8 C9 1.357(6) ?
C8 H8 0.9300 ?
C9 C10 1.395(5) ?
C9 H9 0.9300 ?
C10 H10 0.9300 ?
C11 C12 1.437(5) ?
N3 C13 1.331(4) ?
N3 C24 1.355(4) ?
N4 C22 1.333(4) ?
N4 C23 1.363(4) ?
C13 C14 1.385(5) ?
C13 H13 0.9300 ?
C14 C15 1.355(5) ?
C14 H14 0.9300 ?
C15 C16 1.403(5) ?
C15 H15 0.9300 ?
C16 C24 1.396(4) ?
C16 C17 1.436(5) ?
C17 C18 1.349(5) ?
C17 H17 0.9300 ?
C18 C19 1.427(5) ?
C18 H18 0.9300 ?
C19 C23 1.401(5) ?
C19 C20 1.405(5) ?
C20 C21 1.374(5) ?
C20 H20 0.9300 ?
C21 C22 1.393(5) ?
C21 H21 0.9300 ?
C22 H22 0.9300 ?
C23 C24 1.437(5) ?
O1 C25 1.262(4) ?
O2 C25 1.259(4) ?
C25 C26 1.509(5) ?
C26 C27 1.519(5) ?
C26 H26A 0.9700 ?
C26 H26B 0.9700 ?
C27 C28 1.521(5) ?
C27 H27A 0.9700 ?
C27 H27B 0.9700 ?
C28 C29 1.512(5) ?
C28 H28A 0.9700 ?
C28 H28B 0.9700 ?
C29 C30 1.507(5) ?
C29 H29A 0.9700 ?
C29 H29B 0.9700 ?
C30 C31 1.521(5) ?
C30 H30A 0.9700 ?
C30 H30B 0.9700 ?
C31 O4 1.242(4) ?
C31 O3 1.264(4) ?
O5 H5A 0.84(2) ?
O5 H5B 0.84(4) ?
O6 H6A 0.85(4) ?
O6 H6B 0.83(3) ?
O7 H7A 0.85(3) ?
O7 H7B 0.86(2) ?
O8 H8A 0.85(3) ?
O8 H8B 0.85(3) ?
O9 H9A 0.84(4) ?
O9 H9B 0.85(3) ?
O10 H10A 0.86(4) ?
O10 H10B 0.85(3) ?

loop_
_geom_hbond_atom_site_label_D
_geom_hbond_atom_site_label_H
_geom_hbond_atom_site_label_A
_geom_hbond_site_symmetry_A
_geom_hbond_distance_DH
_geom_hbond_distance_HA
_geom_hbond_distance_DA
_geom_hbond_angle_DHA
_geom_hbond_publ_flag
O5 H5A O8 1_455 0.84(2) 1.95(2) 2.776(5) 165(5) y
O5 H5B O10 1_555 0.84(4) 1.90(4) 2.733(6) 170(4) y
O6 H6A O4 1_655 0.85(4) 2.02(2) 2.861(5) 176(3) y
O6 H6B O7 1_555 0.83(3) 2.16(3) 2.985(5) 170(3) y
O7 H7A O5 1_555 0.85(3) 1.89(3) 2.734(5) 176(5) y
O7 H7B O2 2_556 0.86(2) 1.97(2) 2.828(4) 174(5) y
O8 H8A O9 1_555 0.85(3) 1.96(3) 2.804(4) 172(4) y
O8 H8B O4 1_655 0.85(3) 1.99(3) 2.832(4) 173(3) y
O9 H9A O7 1_555 0.84(4) 1.95(2) 2.789(4) 175(4) y
O9 H9B O3 4_665 0.85(3) 1.89(3) 2.736(4) 173(4) y
O10 H10A O3 4_665 0.86(2) 1.88(4) 2.732(4) 171(4) y
O10 H10B O1 1_555 0.85(3) 2.11(3) 2.957(4) 176(4) y
C2 H2 O9 2_646 0.93 2.53 3.429(5) 162 y
C5 H5 O2 3_657 0.93 2.55 3.381(4) 149 y
C17 H17 O1 3_656 0.93 2.59 3.263(4) 129 y
C18 H18 O6 4_665 0.93 2.50 3.344(5) 151 y
C26 H26B Cg1 1_455 0.97 2.99 3.791(4) 140 y
C27 H27A Cg2 1_455 0.97 2.82 3.375(4) 117 y
